data_2239801
loop_
_publ_author_name
'Othong, Jintana'
'Wannarit, Nanthawat'
'Pakawatchai, Chaveng'
'Youngme, Sujittra'

_publ_section_title
;
 Crystal structure of a two-dimensional grid-type iron(II) coordination
 polymer: poly[[diaquatetra-\m-cyanido-diargentate(I)iron(II)]
 <i>trans</i>-1,2-bis(pyridin-2-yl)ethylene disolvate]
;
_journal_coeditor_code VN2085
_journal_issue 8
_journal_name_full 'Acta Crystallographica Section E'
_journal_page_first 107
_journal_page_last 110
_journal_paper_doi 10.1107/S1600536814016250
_journal_volume 70
_journal_year 2014
_chemical_formula_iupac '[Ag2 Fe (C1 N1)4 (H2 O1)2], 2C12 H10 N2'
_chemical_formula_moiety 'C4 H4 Ag2 Fe N4 O2, 2(C12 H10 N2)'
_chemical_formula_sum 'C28 H24 Ag2 Fe N8 O2'
_chemical_formula_weight 776.14
_chemical_name_systematic
;
Poly[[diaquatetra-\m-cyanido-diargentate(I)iron(II)]
bis[<i>trans</i>-1,2-bis(pyridin-2-yl)ethylene]]
;
_space_group_IT_number 2
_symmetry_cell_setting triclinic
_symmetry_space_group_name_Hall '-P 1'
_symmetry_space_group_name_H-M 'P -1'
_atom_sites_solution_hydrogens geom
_atom_sites_solution_primary direct
_atom_sites_solution_secondary difmap
_audit_creation_method SHELXL-97
_cell_angle_alpha 77.6670(10)
_cell_angle_beta 77.5070(10)
_cell_angle_gamma 67.9000(10)
_cell_formula_units_Z 2
_cell_length_a 9.2078(4)
_cell_length_b 9.8558(5)
_cell_length_c 18.9029(9)
_cell_measurement_temperature 293(2)
_cell_volume 1535.11(13)
_computing_cell_refinement 'SMART (Bruker, 2007)'
_computing_data_collection 'SMART (Bruker, 2007)'
_computing_data_reduction 'SAINT (Bruker, 2007)'
_computing_molecular_graphics 'Mercury (Macrae <i>et al.</i>, 2008)'
_computing_publication_material 'publCIF (Westrip, 2010)'
_computing_structure_refinement 'SHELXL97 (Sheldrick, 2008)'
_computing_structure_solution 'SHELXS97 (Sheldrick, 2008)'
_diffrn_ambient_temperature 293(2)
_diffrn_measured_fraction_theta_full 0.997
_diffrn_measured_fraction_theta_max 0.997
_diffrn_measurement_device_type 'Bruker SMART CCD area-detector'
_diffrn_measurement_method 'phi and omega scans'
_diffrn_radiation_monochromator graphite
_diffrn_radiation_source 'fine-focus sealed tube'
_diffrn_radiation_type MoK\a
_diffrn_radiation_wavelength 0.71073
_diffrn_reflns_av_R_equivalents 0.0243
_diffrn_reflns_av_sigmaI/netI 0.0271
_diffrn_reflns_limit_h_max 12
_diffrn_reflns_limit_h_min -12
_diffrn_reflns_limit_k_max 13
_diffrn_reflns_limit_k_min -13
_diffrn_reflns_limit_l_max 24
_diffrn_reflns_limit_l_min -24
_diffrn_reflns_number 21143
_diffrn_reflns_theta_full 28.03
_diffrn_reflns_theta_max 28.03
_diffrn_reflns_theta_min 1.12
_exptl_absorpt_coefficient_mu 1.768
_exptl_absorpt_correction_T_max 1.000
_exptl_absorpt_correction_T_min 0.684
_exptl_absorpt_correction_type multi-scan
_exptl_absorpt_process_details '(SADABS; Bruker, 2007)'
_exptl_crystal_colour yellow
_exptl_crystal_density_diffrn 1.679
_exptl_crystal_density_method 'not measured'
_exptl_crystal_description block
_exptl_crystal_F_000 768
_exptl_crystal_size_max 0.43
_exptl_crystal_size_mid 0.11
_exptl_crystal_size_min 0.09
_refine_diff_density_max 0.321
_refine_diff_density_min -0.374
_refine_ls_extinction_method none
_refine_ls_goodness_of_fit_ref 1.027
_refine_ls_hydrogen_treatment mixed
_refine_ls_matrix_type full
_refine_ls_number_parameters 389
_refine_ls_number_reflns 7389
_refine_ls_number_restraints 0
_refine_ls_restrained_S_all 1.027
_refine_ls_R_factor_all 0.0402
_refine_ls_R_factor_gt 0.0286
_refine_ls_shift/su_max 0.001
_refine_ls_shift/su_mean 0.000
_refine_ls_structure_factor_coef Fsqd
_refine_ls_weighting_details 'calc w=1/[\s^2^(Fo^2^)+(0.0324P)^2^+0.1941P] where P=(Fo^2^+2Fc^2^)/3'
_refine_ls_weighting_scheme calc
_refine_ls_wR_factor_gt 0.0672
_refine_ls_wR_factor_ref 0.0725
_reflns_number_gt 5865
_reflns_number_total 7389
_reflns_threshold_expression I>2sigma(I)
_cod_data_source_file vn2085sup1.cf
_cod_data_source_block I
_cod_database_code 2239801
_cod_database_fobs_code 2239801

loop_
_symmetry_equiv_pos_as_xyz
'x, y, z'
'-x, -y, -z'

loop_
_atom_site_type_symbol
_atom_site_label
_atom_site_fract_x
_atom_site_fract_y
_atom_site_fract_z
_atom_site_U_iso_or_equiv
_atom_site_adp_type
_atom_site_calc_flag
_atom_site_refinement_flags
_atom_site_occupancy
_atom_site_symmetry_multiplicity
Ag Ag3 -0.235709(19) 1.239825(17) 0.249406(10) 0.06308(7) Uani d . 1 1
Ag Ag2 0.0000 0.5000 0.5000 0.05956(8) Uani d S 1 2
Ag Ag1 0.5000 1.0000 0.0000 0.06538(9) Uani d S 1 2
Fe Fe 0.26653(3) 0.74083(2) 0.251508(12) 0.02989(7) Uani d . 1 1
O O1 0.15978(19) 0.64325(19) 0.19630(8) 0.0437(3) Uani d . 1 1
O O2 0.3821(2) 0.83190(18) 0.30581(9) 0.0440(3) Uani d . 1 1
N N3 0.0604(2) 0.9394(2) 0.25270(11) 0.0562(5) Uani d . 1 1
N N2 0.1689(2) 0.64872(19) 0.35630(9) 0.0476(4) Uani d . 1 1
N N1 0.3633(2) 0.83204(19) 0.14683(9) 0.0497(4) Uani d . 1 1
N N4 0.4711(2) 0.54179(18) 0.24955(10) 0.0453(4) Uani d . 1 1
N N5 0.3585(2) 0.37522(19) 0.14391(9) 0.0472(4) Uani d . 1 1
N N6 0.6565(2) 0.62355(18) 0.36001(9) 0.0446(4) Uani d . 1 1
N N7 0.9350(3) 0.7412(3) 0.09581(12) 0.0717(6) Uani d . 1 1
C C26 0.2054(3) 0.1175(3) 0.52221(14) 0.0675(7) Uani d . 1 1
H H26 0.1402 0.1178 0.5673 0.081 Uiso calc R 1 1
C C3 -0.0459(3) 1.0458(3) 0.25155(14) 0.0618(6) Uani d . 1 1
C C2 0.1135(3) 0.5943(2) 0.40815(11) 0.0508(5) Uani d . 1 1
C C1 0.4140(3) 0.8860(3) 0.09364(11) 0.0541(5) Uani d . 1 1
C C4 0.5760(2) 0.4344(2) 0.24875(12) 0.0494(5) Uani d . 1 1
C C5 0.3629(3) 0.2536(3) 0.19190(12) 0.0577(6) Uani d . 1 1
H H5 0.2794 0.2601 0.2304 0.069 Uiso calc R 1 1
C C6 0.4827(3) 0.1197(3) 0.18812(13) 0.0653(7) Uani d . 1 1
H H6 0.4789 0.0369 0.2220 0.078 Uiso calc R 1 1
C C7 0.6076(3) 0.1114(3) 0.13335(13) 0.0676(7) Uani d . 1 1
H H7 0.6930 0.0232 0.1303 0.081 Uiso calc R 1 1
C C8 0.6063(3) 0.2340(2) 0.08276(12) 0.0569(6) Uani d . 1 1
H H8 0.6908 0.2295 0.0450 0.068 Uiso calc R 1 1
C C9 0.4787(2) 0.3644(2) 0.08807(10) 0.0422(4) Uani d . 1 1
C C10 0.4628(2) 0.4983(2) 0.03421(11) 0.0458(5) Uani d . 1 1
H H10 0.3953 0.5880 0.0492 0.055 Uiso calc R 1 1
C C11 0.7884(3) 0.6068(2) 0.31163(11) 0.0534(5) Uani d . 1 1
H H11 0.7929 0.6865 0.2756 0.064 Uiso calc R 1 1
C C12 0.9174(3) 0.4796(3) 0.31178(13) 0.0596(6) Uani d . 1 1
H H12 1.0074 0.4736 0.2771 0.072 Uiso calc R 1 1
C C13 0.9117(3) 0.3612(3) 0.36401(13) 0.0610(6) Uani d . 1 1
H H13 0.9963 0.2719 0.3646 0.073 Uiso calc R 1 1
C C14 0.7776(3) 0.3769(2) 0.41567(12) 0.0516(5) Uani d . 1 1
H H14 0.7718 0.2984 0.4521 0.062 Uiso calc R 1 1
C C15 0.6523(2) 0.5092(2) 0.41323(10) 0.0405(4) Uani d . 1 1
C C16 0.5075(2) 0.5375(2) 0.46672(11) 0.0442(5) Uani d . 1 1
H H16 0.4180 0.6149 0.4528 0.053 Uiso calc R 1 1
C C17 0.8716(4) 0.6370(3) 0.10434(16) 0.0836(8) Uani d . 1 1
H H17 0.8639 0.5809 0.1504 0.100 Uiso calc R 1 1
C C18 0.8173(4) 0.6069(4) 0.05021(19) 0.0864(9) Uani d . 1 1
H H18 0.7721 0.5338 0.0590 0.104 Uiso calc R 1 1
C C19 0.8315(4) 0.6881(4) -0.01761(19) 0.0913(10) Uani d . 1 1
H H19 0.7987 0.6689 -0.0564 0.110 Uiso calc R 1 1
C C20 0.8947(3) 0.7982(3) -0.02814(15) 0.0754(7) Uani d . 1 1
H H20 0.9050 0.8541 -0.0741 0.091 Uiso calc R 1 1
C C21 0.9428(3) 0.8251(3) 0.03048(14) 0.0603(6) Uani d . 1 1
C C22 1.0045(3) 0.9443(3) 0.02706(13) 0.0649(7) Uani d . 1 1
H H22 1.0535 0.9411 0.0658 0.078 Uiso calc R 1 1
C C23 0.3203(4) 0.1815(3) 0.50884(18) 0.0817(9) Uani d . 1 1
H H23 0.3330 0.2257 0.5448 0.098 Uiso calc R 1 1
C C24 0.4143(4) 0.1796(3) 0.44306(17) 0.0782(8) Uani d . 1 1
H H24 0.4900 0.2252 0.4321 0.094 Uiso calc R 1 1
C C25 0.3943(3) 0.1080(3) 0.39311(15) 0.0762(7) Uani d . 1 1
H H25 0.4617 0.1032 0.3486 0.091 Uiso calc R 1 1
N N8 0.2859(2) 0.0455(2) 0.40410(11) 0.0627(5) Uani d . 1 1
C C27 0.1880(3) 0.0527(2) 0.46773(12) 0.0534(5) Uani d . 1 1
C C28 0.0623(3) -0.0088(2) 0.47413(12) 0.0574(6) Uani d . 1 1
H H28 0.0714 -0.0651 0.4386 0.069 Uiso calc R 1 1
H H1W 0.096(3) 0.684(2) 0.1727(12) 0.044(7) Uiso d . 1 1
H H2W 0.211(3) 0.574(3) 0.1795(13) 0.062(8) Uiso d . 1 1
H H3W 0.339(3) 0.887(3) 0.3313(13) 0.053(8) Uiso d . 1 1
H H4W 0.450(3) 0.779(3) 0.3230(14) 0.062(9) Uiso d . 1 1

loop_
_atom_site_aniso_label
_atom_site_aniso_U_11
_atom_site_aniso_U_22
_atom_site_aniso_U_33
_atom_site_aniso_U_12
_atom_site_aniso_U_13
_atom_site_aniso_U_23
Ag3 0.04673(11) 0.03995(10) 0.08458(15) 0.01369(7) -0.01787(10) -0.01697(9)
Ag2 0.06824(17) 0.07681(18) 0.03192(12) -0.03820(14) 0.00292(11) 0.00933(11)
Ag1 0.08051(19) 0.07607(18) 0.03474(13) -0.03990(15) 0.00655(12) 0.01030(12)
Fe 0.02927(13) 0.02553(12) 0.02578(13) -0.00351(10) 0.00002(10) -0.00020(9)
O1 0.0401(8) 0.0444(8) 0.0442(8) -0.0085(7) -0.0104(7) -0.0089(7)
O2 0.0484(9) 0.0357(8) 0.0442(9) -0.0082(7) -0.0085(7) -0.0083(7)
N3 0.0452(10) 0.0412(10) 0.0621(12) 0.0063(8) -0.0073(9) -0.0065(9)
N2 0.0514(10) 0.0524(10) 0.0336(9) -0.0206(8) 0.0007(8) 0.0023(7)
N1 0.0570(11) 0.0512(10) 0.0345(9) -0.0208(8) 0.0017(8) 0.0025(8)
N4 0.0391(9) 0.0361(8) 0.0541(10) 0.0004(7) -0.0125(8) -0.0127(7)
N5 0.0513(10) 0.0511(10) 0.0395(9) -0.0182(8) -0.0043(8) -0.0090(8)
N6 0.0517(10) 0.0450(9) 0.0375(9) -0.0177(8) -0.0080(8) -0.0038(7)
N7 0.0780(15) 0.0757(15) 0.0653(14) -0.0183(12) -0.0273(12) -0.0168(12)
C26 0.0747(17) 0.0638(15) 0.0627(16) -0.0141(13) -0.0104(13) -0.0247(12)
C3 0.0515(13) 0.0444(12) 0.0731(16) 0.0079(10) -0.0148(12) -0.0148(11)
C2 0.0566(13) 0.0598(13) 0.0332(11) -0.0254(11) 0.0003(9) 0.0016(9)
C1 0.0663(14) 0.0579(13) 0.0349(11) -0.0274(11) 0.0017(10) 0.0015(10)
C4 0.0424(11) 0.0383(10) 0.0636(14) 0.0011(9) -0.0189(10) -0.0162(10)
C5 0.0677(15) 0.0672(15) 0.0414(12) -0.0327(13) 0.0031(11) -0.0089(11)
C6 0.103(2) 0.0478(13) 0.0464(13) -0.0329(14) -0.0056(13) -0.0022(10)
C7 0.090(2) 0.0433(13) 0.0573(15) -0.0114(13) -0.0043(14) -0.0107(11)
C8 0.0627(14) 0.0482(12) 0.0491(13) -0.0138(11) 0.0050(11) -0.0087(10)
C9 0.0516(12) 0.0421(10) 0.0383(11) -0.0199(9) -0.0060(9) -0.0105(8)
C10 0.0500(12) 0.0423(11) 0.0462(11) -0.0165(9) -0.0036(9) -0.0108(9)
C11 0.0642(14) 0.0580(13) 0.0425(12) -0.0310(12) -0.0055(10) -0.0008(10)
C12 0.0448(12) 0.0818(17) 0.0503(13) -0.0248(12) -0.0002(10) -0.0073(12)
C13 0.0452(12) 0.0687(16) 0.0562(14) -0.0060(11) -0.0112(11) -0.0042(12)
C14 0.0489(12) 0.0544(12) 0.0428(12) -0.0122(10) -0.0103(10) 0.0036(10)
C15 0.0431(10) 0.0472(11) 0.0352(10) -0.0190(9) -0.0102(8) -0.0040(8)
C16 0.0423(11) 0.0463(11) 0.0430(11) -0.0141(9) -0.0099(9) -0.0034(9)
C17 0.095(2) 0.084(2) 0.0752(19) -0.0251(17) -0.0280(17) -0.0129(16)
C18 0.084(2) 0.092(2) 0.096(2) -0.0307(17) -0.0325(18) -0.0203(19)
C19 0.086(2) 0.109(3) 0.092(2) -0.0224(19) -0.0425(19) -0.034(2)
C20 0.0716(17) 0.089(2) 0.0643(17) -0.0151(15) -0.0242(14) -0.0176(15)
C21 0.0434(12) 0.0682(15) 0.0641(15) -0.0006(11) -0.0167(11) -0.0247(13)
C22 0.0491(13) 0.0804(18) 0.0590(16) -0.0037(13) -0.0168(12) -0.0234(12)
C23 0.094(2) 0.0747(19) 0.088(2) -0.0216(17) -0.0221(18) -0.0403(17)
C24 0.083(2) 0.0746(18) 0.090(2) -0.0330(16) -0.0194(17) -0.0229(16)
C25 0.0807(19) 0.089(2) 0.0634(17) -0.0311(16) -0.0094(14) -0.0180(14)
N8 0.0666(13) 0.0675(13) 0.0563(12) -0.0171(11) -0.0154(10) -0.0189(10)
C27 0.0594(13) 0.0383(11) 0.0583(14) -0.0029(10) -0.0216(11) -0.0111(10)
C28 0.0711(16) 0.0411(11) 0.0533(14) -0.0038(11) -0.0189(11) -0.0124(10)

loop_
_atom_type_symbol
_atom_type_description
_atom_type_scat_dispersion_real
_atom_type_scat_dispersion_imag
_atom_type_scat_source
C C 0.0033 0.0016 'International Tables Vol C Tables 4.2.6.8 and 6.1.1.4'
Ag Ag -0.8971 1.1015 'International Tables Vol C Tables 4.2.6.8 and 6.1.1.4'
Fe Fe 0.3463 0.8444 'International Tables Vol C Tables 4.2.6.8 and 6.1.1.4'
N N 0.0061 0.0033 'International Tables Vol C Tables 4.2.6.8 and 6.1.1.4'
O O 0.0106 0.0060 'International Tables Vol C Tables 4.2.6.8 and 6.1.1.4'
H H 0.0000 0.0000 'International Tables Vol C Tables 4.2.6.8 and 6.1.1.4'

loop_
_geom_angle_atom_site_label_1
_geom_angle_atom_site_label_2
_geom_angle_atom_site_label_3
_geom_angle_site_symmetry_1
_geom_angle_site_symmetry_3
_geom_angle
_geom_angle_publ_flag
C4 Ag3 C3 1_465 . 179.00(8) ?
C2 Ag2 C2 2_566 . 180.0000(10) ?
C1 Ag1 C1 . 2_675 180.00(16) ?
O1 Fe O2 . . 177.77(6) yes
O1 Fe N1 . . 88.80(6) yes
O2 Fe N1 . . 90.70(7) yes
O1 Fe N4 . . 88.18(7) yes
O2 Fe N4 . . 89.65(7) yes
N1 Fe N4 . . 90.30(7) yes
O1 Fe N2 . . 90.90(6) yes
O2 Fe N2 . . 89.60(6) yes
N1 Fe N2 . . 179.69(6) yes
N4 Fe N2 . . 89.68(7) yes
O1 Fe N3 . . 91.17(7) yes
O2 Fe N3 . . 91.00(7) yes
N1 Fe N3 . . 89.61(7) yes
N4 Fe N3 . . 179.35(6) yes
N2 Fe N3 . . 90.41(7) yes
Fe O1 H1W . . 126.2(17) ?
Fe O1 H2W . . 119.1(19) ?
H1W O1 H2W . . 106(2) ?
Fe O2 H3W . . 123.3(19) ?
Fe O2 H4W . . 116(2) ?
H3W O2 H4W . . 106(3) ?
C3 N3 Fe . . 178.0(2) ?
C2 N2 Fe . . 174.23(18) ?
C1 N1 Fe . . 176.22(19) ?
C4 N4 Fe . . 177.91(19) ?
C5 N5 C9 . . 117.53(19) ?
C11 N6 C15 . . 117.80(18) ?
C17 N7 C21 . . 118.4(2) ?
C23 C26 C27 . . 119.3(3) ?
C23 C26 H26 . . 120.4 ?
C27 C26 H26 . . 120.4 ?
N3 C3 Ag3 . . 179.1(2) ?
N2 C2 Ag2 . . 176.6(2) ?
N1 C1 Ag1 . . 175.4(2) ?
N4 C4 Ag3 . 1_645 178.9(2) ?
N5 C5 C6 . . 124.1(2) ?
N5 C5 H5 . . 118.0 ?
C6 C5 H5 . . 118.0 ?
C7 C6 C5 . . 118.0(2) ?
C7 C6 H6 . . 121.0 ?
C5 C6 H6 . . 121.0 ?
C6 C7 C8 . . 119.4(2) ?
C6 C7 H7 . . 120.3 ?
C8 C7 H7 . . 120.3 ?
C7 C8 C9 . . 119.7(2) ?
C7 C8 H8 . . 120.2 ?
C9 C8 H8 . . 120.2 ?
N5 C9 C8 . . 121.18(19) ?
N5 C9 C10 . . 115.36(18) ?
C8 C9 C10 . . 123.46(19) ?
C10 C10 C9 2_665 . 125.1(2) ?
C10 C10 H10 2_665 . 117.5 ?
C9 C10 H10 . . 117.5 ?
N6 C11 C12 . . 123.8(2) ?
N6 C11 H11 . . 118.1 ?
C12 C11 H11 . . 118.1 ?
C11 C12 C13 . . 118.7(2) ?
C11 C12 H12 . . 120.7 ?
C13 C12 H12 . . 120.7 ?
C12 C13 C14 . . 118.5(2) ?
C12 C13 H13 . . 120.7 ?
C14 C13 H13 . . 120.7 ?
C15 C14 C13 . . 119.9(2) ?
C15 C14 H14 . . 120.0 ?
C13 C14 H14 . . 120.0 ?
N6 C15 C14 . . 121.16(19) ?
N6 C15 C16 . . 115.02(17) ?
C14 C15 C16 . . 123.81(18) ?
C16 C16 C15 2_666 . 125.7(2) ?
C16 C16 H16 2_666 . 117.2 ?
C15 C16 H16 . . 117.2 ?
N7 C17 C18 . . 124.3(3) ?
N7 C17 H17 . . 117.9 ?
C18 C17 H17 . . 117.9 ?
C17 C18 C19 . . 117.6(3) ?
C17 C18 H18 . . 121.2 ?
C19 C18 H18 . . 121.2 ?
C18 C19 C20 . . 119.7(3) ?
C18 C19 H19 . . 120.2 ?
C20 C19 H19 . . 120.2 ?
C19 C20 C21 . . 119.2(3) ?
C19 C20 H20 . . 120.4 ?
C21 C20 H20 . . 120.4 ?
N7 C21 C20 . . 120.8(3) ?
N7 C21 C22 . . 114.9(2) ?
C20 C21 C22 . . 124.3(3) ?
C22 C22 C21 2_775 . 124.8(3) ?
C22 C22 H22 2_775 . 117.6 ?
C21 C22 H22 . . 117.6 ?
C24 C23 C26 . . 119.5(3) ?
C24 C23 H23 . . 120.2 ?
C26 C23 H23 . . 120.2 ?
C23 C24 C25 . . 117.7(3) ?
C23 C24 H24 . . 121.1 ?
C25 C24 H24 . . 121.1 ?
N8 C25 C24 . . 124.3(3) ?
N8 C25 H25 . . 117.9 ?
C24 C25 H25 . . 117.9 ?
C25 N8 C27 . . 118.2(2) ?
N8 C27 C26 . . 120.8(2) ?
N8 C27 C28 . . 115.41(19) ?
C26 C27 C28 . . 123.8(2) ?
C28 C28 C27 2_556 . 125.7(3) ?
C28 C28 H28 2_556 . 117.2 ?
C27 C28 H28 . . 117.2 ?

loop_
_geom_bond_atom_site_label_1
_geom_bond_atom_site_label_2
_geom_bond_site_symmetry_2
_geom_bond_distance
_geom_bond_publ_flag
Ag3 C4 1_465 2.0449(19) ?
Ag3 C3 . 2.048(2) ?
Ag2 C2 2_566 2.056(2) ?
Ag2 C2 . 2.056(2) ?
Ag1 C1 . 2.058(2) ?
Ag1 C1 2_675 2.058(2) ?
Fe O1 . 2.1365(15) yes
Fe O2 . 2.1392(16) yes
Fe N1 . 2.1440(17) yes
Fe N4 . 2.1489(16) yes
Fe N2 . 2.1522(16) yes
Fe N3 . 2.1539(17) yes
O1 H1W . 0.75(2) ?
O1 H2W . 0.76(2) ?
O2 H3W . 0.74(2) ?
O2 H4W . 0.73(3) ?
N3 C3 . 1.133(3) ?
N2 C2 . 1.129(3) ?
N1 C1 . 1.126(3) ?
N4 C4 . 1.133(2) ?
N5 C5 . 1.333(3) ?
N5 C9 . 1.343(2) ?
N6 C11 . 1.332(3) ?
N6 C15 . 1.347(2) ?
N7 C17 . 1.327(3) ?
N7 C21 . 1.336(3) ?
C26 C23 . 1.378(4) ?
C26 C27 . 1.387(3) ?
C26 H26 . 0.9300 ?
C4 Ag3 1_645 2.0449(19) ?
C5 C6 . 1.369(3) ?
C5 H5 . 0.9300 ?
C6 C7 . 1.360(3) ?
C6 H6 . 0.9300 ?
C7 C8 . 1.369(3) ?
C7 H7 . 0.9300 ?
C8 C9 . 1.382(3) ?
C8 H8 . 0.9300 ?
C9 C10 . 1.465(3) ?
C10 C10 2_665 1.326(4) ?
C10 H10 . 0.9300 ?
C11 C12 . 1.364(3) ?
C11 H11 . 0.9300 ?
C12 C13 . 1.368(3) ?
C12 H12 . 0.9300 ?
C13 C14 . 1.378(3) ?
C13 H13 . 0.9300 ?
C14 C15 . 1.377(3) ?
C14 H14 . 0.9300 ?
C15 C16 . 1.462(3) ?
C16 C16 2_666 1.324(4) ?
C16 H16 . 0.9300 ?
C17 C18 . 1.360(4) ?
C17 H17 . 0.9300 ?
C18 C19 . 1.367(4) ?
C18 H18 . 0.9300 ?
C19 C20 . 1.374(4) ?
C19 H19 . 0.9300 ?
C20 C21 . 1.386(3) ?
C20 H20 . 0.9300 ?
C21 C22 . 1.471(4) ?
C22 C22 2_775 1.322(5) ?
C22 H22 . 0.9300 ?
C23 C24 . 1.352(4) ?
C23 H23 . 0.9300 ?
C24 C25 . 1.371(3) ?
C24 H24 . 0.9300 ?
C25 N8 . 1.318(3) ?
C25 H25 . 0.9300 ?
N8 C27 . 1.335(3) ?
C27 C28 . 1.469(3) ?
C28 C28 2_556 1.320(5) ?
C28 H28 . 0.9300 ?

loop_
_geom_hbond_atom_site_label_D
_geom_hbond_atom_site_label_H
_geom_hbond_atom_site_label_A
_geom_hbond_site_symmetry_D
_geom_hbond_site_symmetry_H
_geom_hbond_site_symmetry_A
_geom_hbond_distance_DH
_geom_hbond_distance_HA
_geom_hbond_distance_DA
_geom_hbond_angle_DHA
_geom_hbond_publ_flag
O1 H2W N5 1_555 1_555 1_555 0.76(3) 2.07(3) 2.829(2) 174(2) yes
O2 H4W N6 1_555 1_555 1_555 0.73(3) 2.09(3) 2.823(3) 174(3) yes
O1 H1W N7 1_555 1_555 1_455 0.75(3) 2.14(3) 2.870(3) 164 yes
O2 H3W N8 1_555 1_555 1_565 0.74(3) 2.15(3) 2.868(3) 162 yes

loop_
_geom_torsion_atom_site_label_1
_geom_torsion_atom_site_label_2
_geom_torsion_atom_site_label_3
_geom_torsion_atom_site_label_4
_geom_torsion_site_symmetry_1
_geom_torsion_site_symmetry_4
_geom_torsion
O1 Fe N3 C3 . . -98(7)
O2 Fe N3 C3 . . 82(7)
N1 Fe N3 C3 . . -9(7)
N4 Fe N3 C3 . . -91(9)
N2 Fe N3 C3 . . 172(7)
O1 Fe N2 C2 . . 6.4(19)
O2 Fe N2 C2 . . -171.4(19)
N1 Fe N2 C2 . . 5(14)
N4 Fe N2 C2 . . -81.7(19)
N3 Fe N2 C2 . . 97.6(19)
O1 Fe N1 C1 . . 153(3)
O2 Fe N1 C1 . . -29(3)
N4 Fe N1 C1 . . -119(3)
N2 Fe N1 C1 . . 155(12)
N3 Fe N1 C1 . . 62(3)
O1 Fe N4 C4 . . -34(5)
O2 Fe N4 C4 . . 146(5)
N1 Fe N4 C4 . . -123(5)
N2 Fe N4 C4 . . 57(5)
N3 Fe N4 C4 . . -41(9)
Fe N3 C3 Ag3 . . -5E1(2)
C4 Ag3 C3 N3 1_465 . -52(18)
Fe N2 C2 Ag2 . . -54(5)
C2 Ag2 C2 N2 2_566 . 10E1(10)
Fe N1 C1 Ag1 . . -20(6)
C1 Ag1 C1 N1 2_675 . -16E1(10)
Fe N4 C4 Ag3 . 1_645 -78(13)
C9 N5 C5 C6 . . 0.7(3)
N5 C5 C6 C7 . . 2.2(4)
C5 C6 C7 C8 . . -2.6(4)
C6 C7 C8 C9 . . 0.2(4)
C5 N5 C9 C8 . . -3.3(3)
C5 N5 C9 C10 . . 176.02(18)
C7 C8 C9 N5 . . 2.9(3)
C7 C8 C9 C10 . . -176.4(2)
N5 C9 C10 C10 . 2_665 -158.2(3)
C8 C9 C10 C10 . 2_665 21.1(4)
C15 N6 C11 C12 . . 1.8(3)
N6 C11 C12 C13 . . 0.6(4)
C11 C12 C13 C14 . . -2.0(4)
C12 C13 C14 C15 . . 1.0(4)
C11 N6 C15 C14 . . -2.8(3)
C11 N6 C15 C16 . . 176.90(17)
C13 C14 C15 N6 . . 1.5(3)
C13 C14 C15 C16 . . -178.2(2)
N6 C15 C16 C16 . 2_666 -159.6(3)
C14 C15 C16 C16 . 2_666 20.1(4)
C21 N7 C17 C18 . . 1.7(4)
N7 C17 C18 C19 . . 1.1(5)
C17 C18 C19 C20 . . -1.9(5)
C18 C19 C20 C21 . . 0.0(5)
C17 N7 C21 C20 . . -3.8(4)
C17 N7 C21 C22 . . 176.0(2)
C19 C20 C21 N7 . . 3.0(4)
C19 C20 C21 C22 . . -176.8(3)
N7 C21 C22 C22 . 2_775 -167.0(3)
C20 C21 C22 C22 . 2_775 12.9(5)
C27 C26 C23 C24 . . -0.2(4)
C26 C23 C24 C25 . . -2.4(5)
C23 C24 C25 N8 . . 2.5(5)
C24 C25 N8 C27 . . 0.4(4)
C25 N8 C27 C26 . . -3.2(3)
C25 N8 C27 C28 . . 175.4(2)
C23 C26 C27 N8 . . 3.2(4)
C23 C26 C27 C28 . . -175.4(2)
N8 C27 C28 C28 . 2_556 -167.6(3)
C26 C27 C28 C28 . 2_556 11.0(4)
